data_2022084
loop_
_publ_author_name
'Xu, Zhong-Xuan'
'Ou, Chun-Yan'
'Zhang, Chun-Xue'

_publ_section_title
;
 3D semiconducting Co--MOFs based on 5-(hydroxymethyl)isophthalic acid and
 imidazole derivatives: syntheses and crystal structures
;
_journal_coeditor_code ZO3003
_journal_issue 5
_journal_name_full 'Acta Crystallographica Section C'
_journal_page_first
;
;
_journal_paper_doi 10.1107/S2053229620004970
_journal_volume 76
_journal_year 2020
_chemical_formula_iupac '[Co (C9 H6 O5) (C14 H14 N4)]'
_chemical_formula_moiety '0.25(C92 H80 Co4 N16 O20)'
_chemical_formula_sum 'C23 H20 Co N4 O5'
_chemical_formula_weight 491.36
_chemical_name_systematic
Poly[[\m~2~-1,4-bis(2-methyl-1<i>H</i>-imidazol-1-yl)benzene-\k^2^<i>N</i>^3^:<i>N</i>^3'^][\m~2~-5-(hydroxymethyl)isophthalato-\k^2^<i>O</i>^1^:<i>O</i>^3^]cobalt(II)]
_space_group_crystal_system orthorhombic
_space_group_IT_number 73
_space_group_name_Hall '-I 2b 2c'
_space_group_name_H-M_alt 'I b c a'
_atom_sites_solution_hydrogens geom
_audit_creation_method
;
Olex2 1.2
(compiled 2018.05.29 svn.r3508 for OlexSys, GUI svn.r5506)
;
_cell_angle_alpha 90
_cell_angle_beta 90
_cell_angle_gamma 90
_cell_formula_units_Z 8
_cell_length_a 17.1976(10)
_cell_length_b 16.7629(9)
_cell_length_c 16.3162(10)
_cell_measurement_reflns_used 6718
_cell_measurement_temperature 295
_cell_measurement_theta_max 30.2170
_cell_measurement_theta_min 4.5380
_cell_volume 4703.7(5)
_computing_cell_refinement
;
CrysAlis PRO (Rigaku OD, 2015)
;
_computing_data_collection
;
CrysAlis PRO (Rigaku OD, 2015)
;
_computing_data_reduction
;
CrysAlis PRO (Rigaku OD, 2015)
;
_computing_molecular_graphics
;
OLEX2 (Dolomanov <i>et al.</i>,  2009)
;
_computing_publication_material
;
OLEX2 (Dolomanov <i>et al.</i>,  2009)
;
_computing_structure_refinement
;
SHELXL2017 (Sheldrick, 2015b)
;
_computing_structure_solution
;
SHELXT2014 (Sheldrick, 2015a)
;
_diffrn_ambient_temperature 295
_diffrn_detector 'CCD plate'
_diffrn_measured_fraction_theta_full 0.996
_diffrn_measured_fraction_theta_max 0.906
_diffrn_measurement_device 'four-circle diffractometer'
_diffrn_measurement_device_type 'Rigaku 003 diffractometer'
_diffrn_measurement_method '\w scans'
_diffrn_radiation_monochromator graphite
_diffrn_radiation_probe x-ray
_diffrn_radiation_type MoK\a
_diffrn_radiation_wavelength 0.71073
_diffrn_reflns_av_R_equivalents 0.0252
_diffrn_reflns_av_unetI/netI 0.0186
_diffrn_reflns_limit_h_max 19
_diffrn_reflns_limit_h_min -24
_diffrn_reflns_limit_k_max 21
_diffrn_reflns_limit_k_min -23
_diffrn_reflns_limit_l_max 20
_diffrn_reflns_limit_l_min -21
_diffrn_reflns_number 14797
_diffrn_reflns_theta_full 25.242
_diffrn_reflns_theta_max 30.277
_diffrn_reflns_theta_min 4.215
_diffrn_source 'fine-focus sealed X-ray tube'
_exptl_absorpt_coefficient_mu 0.770
_exptl_absorpt_correction_T_max 1.00000
_exptl_absorpt_correction_T_min 0.61144
_exptl_absorpt_correction_type multi-scan
_exptl_absorpt_process_details
;
(CrysAlis PRO; Rigaku OD, 2015)
;
_exptl_crystal_colour 'clear light colourless'
_exptl_crystal_density_diffrn 1.388
_exptl_crystal_description block
_exptl_crystal_F_000 2024
_exptl_crystal_size_max 0.2
_exptl_crystal_size_mid 0.2
_exptl_crystal_size_min 0.15
_refine_diff_density_max 0.391
_refine_diff_density_min -0.382
_refine_ls_extinction_method none
_refine_ls_goodness_of_fit_ref 1.057
_refine_ls_hydrogen_treatment constr
_refine_ls_matrix_type full
_refine_ls_number_parameters 158
_refine_ls_number_reflns 3198
_refine_ls_number_restraints 1
_refine_ls_restrained_S_all 1.084
_refine_ls_R_factor_all 0.0404
_refine_ls_R_factor_gt 0.0316
_refine_ls_shift/su_max 0.001
_refine_ls_shift/su_mean 0.000
_refine_ls_structure_factor_coef Fsqd
_refine_ls_weighting_details 'w=1/[\s^2^(Fo^2^)+(0.0577P)^2^+1.7017P] where P=(Fo^2^+2Fc^2^)/3'
_refine_ls_weighting_scheme calc
_refine_ls_wR_factor_gt 0.0921
_refine_ls_wR_factor_ref 0.0964
_reflns_number_gt 2615
_reflns_number_total 3198
_reflns_threshold_expression 'I > 2\s(I)'
_cod_data_source_file zo3003sup1.cif
_cod_data_source_block 1
_cod_database_code 2022084
_shelx_space_group_comment
;
The symmetry employed for this shelxl refinement is uniquely defined
by the following loop, which should always be used as a source of
symmetry information in preference to the above space-group names.
They are only intended as comments.
;
_shelx_estimated_absorpt_t_min 0.861
_shelx_estimated_absorpt_t_max 0.893

loop_
_space_group_symop_operation_xyz
'x, y, z'
'-x+1/2, -y, z+1/2'
'-x, y+1/2, -z+1/2'
'x+1/2, -y+1/2, -z'
'x+1/2, y+1/2, z+1/2'
'-x+1, -y+1/2, z+1'
'-x+1/2, y+1, -z+1'
'x+1, -y+1, -z+1/2'
'-x, -y, -z'
'x-1/2, y, -z-1/2'
'x, -y-1/2, z-1/2'
'-x-1/2, y-1/2, z'
'-x+1/2, -y+1/2, -z+1/2'
'x, y+1/2, -z'
'x+1/2, -y, z'
'-x, y, z+1/2'

loop_
_atom_site_type_symbol
_atom_site_label
_atom_site_fract_x
_atom_site_fract_y
_atom_site_fract_z
_atom_site_U_iso_or_equiv
_atom_site_adp_type
_atom_site_calc_flag
_atom_site_occupancy
_atom_site_disorder_assembly
_atom_site_disorder_group
Co Co1 0.56110(2) 0.500000 0.250000 0.02278(10) Uani d 1 . .
O O1 0.61338(7) 0.56154(7) 0.33544(7) 0.0447(3) Uani d 1 . .
O O2 0.65793(9) 0.44750(8) 0.38295(11) 0.0676(5) Uani d 1 . .
O O3 0.66849(10) 0.80932(13) 0.5103(2) 0.0508(6) Uani d 0.5 A -1
H H3 0.666855 0.848525 0.540322 0.076 Uiso calc 0.5 A -1
N N1 0.48553(7) 0.41496(7) 0.29050(8) 0.0321(3) Uani d 1 . .
N N2 0.38453(7) 0.33508(7) 0.29418(8) 0.0331(3) Uani d 1 . .
C C1 0.65544(8) 0.52094(10) 0.38427(10) 0.0346(3) Uani d 1 . .
C C2 0.70364(8) 0.56757(8) 0.44451(9) 0.0287(3) Uani d 1 . .
C C3 0.750000 0.52628(12) 0.500000 0.0319(4) Uani d 1 . .
H H3A 0.750002 0.470798 0.500000 0.038 Uiso calc 1 . .
C C4 0.70389(8) 0.65096(8) 0.44477(8) 0.0290(3) Uani d 1 . .
H H4 0.672902 0.678537 0.407624 0.035 Uiso calc 1 . .
C C5 0.750000 0.69337(11) 0.500000 0.0291(4) Uani d 1 A .
C C6 0.750000 0.78376(12) 0.500000 0.0439(5) Uani d 1 . .
H H6B 0.781715 0.803884 0.544605 0.053 Uiso calc 0.5 A -1
H H6A 0.770794 0.803883 0.448749 0.053 Uiso calc 0.5 A -1
C C7 0.48053(9) 0.38138(10) 0.36757(10) 0.0413(4) Uani d 1 . .
H H7 0.514461 0.391300 0.410762 0.050 Uiso calc 1 . .
C C8 0.41858(10) 0.33181(11) 0.37043(11) 0.0461(4) Uani d 1 . .
H H8 0.402243 0.301558 0.414996 0.055 Uiso calc 1 . .
C C9 0.42686(9) 0.38562(11) 0.24724(9) 0.0350(3) Uani d 1 . .
C C10 0.41145(14) 0.40255(17) 0.15932(12) 0.0743(8) Uani d 1 . .
H H10A 0.373266 0.444102 0.154886 0.111 Uiso calc 1 . .
H H10B 0.392413 0.355167 0.133075 0.111 Uiso calc 1 . .
H H10C 0.458728 0.419333 0.133213 0.111 Uiso calc 1 . .
C C11 0.31592(8) 0.29163(9) 0.27027(10) 0.0310(3) Uani d 1 . .
C C12 0.31432(8) 0.20970(9) 0.28126(11) 0.0351(3) Uani d 1 . .
H H12 0.357445 0.183224 0.302300 0.042 Uiso calc 1 . .
C C13 0.25234(9) 0.33247(9) 0.23946(10) 0.0361(3) Uani d 1 . .
H H13 0.254263 0.387527 0.232705 0.043 Uiso calc 1 . .

loop_
_atom_site_aniso_label
_atom_site_aniso_U_11
_atom_site_aniso_U_22
_atom_site_aniso_U_33
_atom_site_aniso_U_12
_atom_site_aniso_U_13
_atom_site_aniso_U_23
Co1 0.01881(14) 0.02342(14) 0.02609(15) 0.000 0.000 -0.00293(9)
O1 0.0483(7) 0.0464(6) 0.0392(6) -0.0140(5) -0.0172(5) 0.0001(5)
O2 0.0612(8) 0.0378(6) 0.1040(13) 0.0067(6) -0.0362(8) -0.0303(7)
O3 0.0517(13) 0.0258(11) 0.0751(19) 0.0070(10) -0.0080(13) -0.0052(11)
N1 0.0283(6) 0.0363(6) 0.0315(6) -0.0097(5) 0.0010(4) -0.0011(5)
N2 0.0263(6) 0.0355(6) 0.0376(7) -0.0094(5) -0.0001(5) 0.0020(5)
C1 0.0274(7) 0.0392(7) 0.0371(8) -0.0026(6) -0.0040(6) -0.0127(6)
C2 0.0278(6) 0.0280(6) 0.0303(6) -0.0005(5) -0.0059(5) -0.0059(5)
C3 0.0320(9) 0.0225(8) 0.0410(11) 0.000 -0.0058(8) 0.000
C4 0.0317(6) 0.0289(6) 0.0265(6) 0.0027(5) -0.0076(5) 0.0017(5)
C5 0.0344(9) 0.0227(8) 0.0303(9) 0.000 -0.0051(8) 0.000
C6 0.0534(13) 0.0224(9) 0.0559(14) 0.000 -0.0123(11) 0.000
C7 0.0334(8) 0.0552(10) 0.0354(8) -0.0125(7) -0.0050(6) 0.0080(7)
C8 0.0368(8) 0.0595(11) 0.0420(9) -0.0156(8) -0.0043(7) 0.0165(8)
C9 0.0326(7) 0.0400(8) 0.0325(7) -0.0145(6) 0.0009(5) -0.0008(6)
C10 0.0784(14) 0.1073(19) 0.0373(10) -0.0612(14) -0.0117(10) 0.0091(11)
C11 0.0241(6) 0.0319(7) 0.0369(7) -0.0079(5) 0.0016(5) 0.0010(6)
C12 0.0264(7) 0.0314(7) 0.0474(9) -0.0014(5) -0.0026(6) 0.0040(6)
C13 0.0319(7) 0.0255(7) 0.0508(9) -0.0044(6) -0.0012(6) 0.0031(6)

loop_
_atom_type_symbol
_atom_type_description
_atom_type_scat_dispersion_real
_atom_type_scat_dispersion_imag
_atom_type_scat_source
C C 0.0033 0.0016 'International Tables Vol C Tables 4.2.6.8 and 6.1.1.4'
H H 0.0000 0.0000 'International Tables Vol C Tables 4.2.6.8 and 6.1.1.4'
Co Co 0.3494 0.9721 'International Tables Vol C Tables 4.2.6.8 and 6.1.1.4'
N N 0.0061 0.0033 'International Tables Vol C Tables 4.2.6.8 and 6.1.1.4'
O O 0.0106 0.0060 'International Tables Vol C Tables 4.2.6.8 and 6.1.1.4'

loop_
_geom_angle_atom_site_label_1
_geom_angle_atom_site_label_2
_geom_angle_atom_site_label_3
_geom_angle_site_symmetry_1
_geom_angle_site_symmetry_3
_geom_angle
_geom_angle_publ_flag
O1 Co1 O1 . 8_455 125.19(8) ?
O1 Co1 N1 . 8_455 98.94(5) ?
O1 Co1 N1 . . 115.55(5) ?
O1 Co1 N1 8_455 8_455 115.55(5) ?
O1 Co1 N1 8_455 . 98.94(5) ?
N1 Co1 N1 8_455 . 100.80(7) ?
C1 O1 Co1 . . 115.20(10) ?
C6 O3 H3 . . 109.5 ?
C7 N1 Co1 . . 128.31(10) ?
C9 N1 Co1 . . 124.88(10) ?
C9 N1 C7 . . 106.63(12) ?
C8 N2 C11 . . 124.97(13) ?
C9 N2 C8 . . 107.91(12) ?
C9 N2 C11 . . 127.12(13) ?
O1 C1 C2 . . 116.36(13) ?
O2 C1 O1 . . 122.89(14) ?
O2 C1 C2 . . 120.75(14) ?
C3 C2 C1 . . 118.84(13) ?
C3 C2 C4 . . 119.60(13) ?
C4 C2 C1 . . 121.54(13) ?
C2 C3 C2 7_645 . 120.30(18) ?
C2 C3 H3A . . 119.8 ?
C2 C3 H3A 7_645 . 119.8 ?
C2 C4 H4 . . 119.6 ?
C5 C4 C2 . . 120.88(13) ?
C5 C4 H4 . . 119.6 ?
C4 C5 C4 7_645 . 118.73(17) ?
C4 C5 C6 . . 120.63(9) ?
C4 C5 C6 7_645 . 120.63(9) ?
O3 C6 C5 . . 106.88(12) ?
O3 C6 H6B . . 110.3 ?
O3 C6 H6A . . 110.3 ?
C5 C6 H6B . . 110.3 ?
C5 C6 H6A . . 110.3 ?
H6B C6 H6A . . 108.6 ?
N1 C7 H7 . . 125.3 ?
C8 C7 N1 . . 109.34(14) ?
C8 C7 H7 . . 125.3 ?
N2 C8 H8 . . 126.9 ?
C7 C8 N2 . . 106.24(14) ?
C7 C8 H8 . . 126.9 ?
N1 C9 N2 . . 109.88(13) ?
N1 C9 C10 . . 125.35(14) ?
N2 C9 C10 . . 124.72(14) ?
C9 C10 H10A . . 109.5 ?
C9 C10 H10B . . 109.5 ?
C9 C10 H10C . . 109.5 ?
H10A C10 H10B . . 109.5 ?
H10A C10 H10C . . 109.5 ?
H10B C10 H10C . . 109.5 ?
C12 C11 N2 . . 118.84(13) ?
C13 C11 N2 . . 119.69(14) ?
C13 C11 C12 . . 121.44(13) ?
C11 C12 H12 . . 120.3 ?
C11 C12 C13 . 13 119.32(14) ?
C13 C12 H12 13 . 120.3 ?
C11 C13 C12 . 13 119.25(14) ?
C11 C13 H13 . . 120.4 ?
C12 C13 H13 13 . 120.4 ?

loop_
_geom_bond_atom_site_label_1
_geom_bond_atom_site_label_2
_geom_bond_site_symmetry_2
_geom_bond_distance
_geom_bond_publ_flag
Co1 O1 . 1.9534(11) ?
Co1 O1 8_455 1.9534(11) ?
Co1 N1 . 2.0391(11) ?
Co1 N1 8_455 2.0391(11) ?
O1 C1 . 1.273(2) ?
O2 C1 . 1.232(2) ?
O3 H3 . 0.8200 ?
O3 C6 . 1.4755(16) ?
N1 C7 . 1.380(2) ?
N1 C9 . 1.3259(18) ?
N2 C8 . 1.376(2) ?
N2 C9 . 1.3543(19) ?
N2 C11 . 1.4405(17) ?
C1 C2 . 1.5048(18) ?
C2 C3 . 1.3909(17) ?
C2 C4 . 1.3978(19) ?
C3 H3A . 0.9300 ?
C4 H4 . 0.9300 ?
C4 C5 . 1.3951(16) ?
C5 C6 . 1.515(3) ?
C6 H6B . 0.9700 ?
C6 H6A . 0.9700 ?
C7 H7 . 0.9300 ?
C7 C8 . 1.352(2) ?
C8 H8 . 0.9300 ?
C9 C10 . 1.486(2) ?
C10 H10A . 0.9600 ?
C10 H10B . 0.9600 ?
C10 H10C . 0.9600 ?
C11 C12 . 1.385(2) ?
C11 C13 . 1.384(2) ?
C12 H12 . 0.9300 ?
C12 C13 13 1.389(2) ?
C13 H13 . 0.9300 ?

loop_
_geom_torsion_atom_site_label_1
_geom_torsion_atom_site_label_2
_geom_torsion_atom_site_label_3
_geom_torsion_atom_site_label_4
_geom_torsion_site_symmetry_1
_geom_torsion_site_symmetry_2
_geom_torsion_site_symmetry_3
_geom_torsion_site_symmetry_4
_geom_torsion
_geom_torsion_publ_flag
Co1 O1 C1 O2 . . . . -6.3(2) ?
Co1 O1 C1 C2 . . . . 173.17(10) ?
Co1 N1 C7 C8 . . . . 175.30(13) ?
Co1 N1 C9 N2 . . . . -175.15(10) ?
Co1 N1 C9 C10 . . . . 7.3(3) ?
O1 C1 C2 C3 . . . . 179.24(12) ?
O1 C1 C2 C4 . . . . -2.0(2) ?
O2 C1 C2 C3 . . . . -1.3(2) ?
O2 C1 C2 C4 . . . . 177.44(16) ?
N1 C7 C8 N2 . . . . -0.3(2) ?
N2 C11 C12 C13 . . . 13 178.22(15) ?
N2 C11 C13 C12 . . . 13 -178.21(15) ?
C1 C2 C3 C2 . . . 7_645 178.80(14) ?
C1 C2 C4 C5 . . . . -178.79(12) ?
C2 C4 C5 C4 . . . 7_645 0.02(10) ?
C2 C4 C5 C6 . . . . -179.98(10) ?
C3 C2 C4 C5 . . . . -0.05(19) ?
C4 C2 C3 C2 . . . 7_645 0.02(10) ?
C4 C5 C6 O3 7_645 . . . -124.50(14) ?
C4 C5 C6 O3 . . . . 55.50(14) ?
C7 N1 C9 N2 . . . . 0.40(19) ?
C7 N1 C9 C10 . . . . -177.1(2) ?
C8 N2 C9 N1 . . . . -0.6(2) ?
C8 N2 C9 C10 . . . . 176.9(2) ?
C8 N2 C11 C12 . . . . -53.7(2) ?
C8 N2 C11 C13 . . . . 124.20(19) ?
C9 N1 C7 C8 . . . . -0.1(2) ?
C9 N2 C8 C7 . . . . 0.5(2) ?
C9 N2 C11 C12 . . . . 126.24(18) ?
C9 N2 C11 C13 . . . . -55.8(2) ?
C11 N2 C8 C7 . . . . -179.48(15) ?
C11 N2 C9 N1 . . . . 179.42(14) ?
C11 N2 C9 C10 . . . . -3.1(3) ?
C12 C11 C13 C12 . . . 13 -0.3(3) ?
C13 C11 C12 C13 . . . 13 0.3(3) ?

_cod_database_fobs_code 2022084
